data_4061888
_publ_section_title
;
Synthesis. Crystallization from a  CH~2~Cl~2~/
hexanes solution
at room temperature by slow liquid-liquid difussion.
;
_journal_name_full Organometallics
_journal_year 2003
_chemical_formula_moiety 'C43 H26 O5 Ru2'
_chemical_formula_sum 'C43 H26 O5 Ru2'
_chemical_formula_weight 824.78
_space_group_IT_number 14
_symmetry_cell_setting monoclinic
_symmetry_space_group_name_Hall '-P 2ybc'
_symmetry_space_group_name_H-M 'P 1 21/c 1'
_cell_angle_alpha 90.00
_cell_angle_beta 93.7020(10)
_cell_angle_gamma 90.00
_cell_formula_units_Z 4
_cell_length_a 17.6274(3)
_cell_length_b 12.0685(3)
_cell_length_c 16.1909(3)
_cell_measurement_temperature 200(2)
_cell_volume 3437.21(12)
_diffrn_ambient_temperature 200(2)
_exptl_crystal_density_diffrn 1.594
_cod_depositor_comments
;
The following automatic conversions were performed:
'_symmetry_cell_setting' value 'Monoclinic' changed to 'monoclinic'
according to '/home/saulius/struct/CIF-dictionaries/cif_core.dic'
dictionary named 'cif_core.dic' version 2.4.1 from 2010-06-29.

Automatic conversion script
Id: cif_fix_enum 1527 2010-12-29 10:47:43Z saulius 
;
_cod_original_sg_symbol_H-M 'P 21/c'
_cod_database_code 4061888

loop_
_symmetry_equiv_pos_as_xyz
'x, y, z'
'-x, y+1/2, -z+1/2'
'-x, -y, -z'
'x, -y-1/2, z-1/2'

loop_
_atom_site_label
_atom_site_type_symbol
_atom_site_fract_x
_atom_site_fract_y
_atom_site_fract_z
_atom_site_U_iso_or_equiv
_atom_site_adp_type
_atom_site_occupancy
_atom_site_symmetry_multiplicity
_atom_site_calc_flag
_atom_site_refinement_flags
_atom_site_disorder_assembly
_atom_site_disorder_group
C1 C 0.2905(3) -0.0630(4) 0.2992(3) 0.0294(12) Uani 1 1 d . . .
C2 C 0.3222(3) -0.1733(4) 0.2865(3) 0.0324(12) Uani 1 1 d . . .
C3 C 0.3005(3) -0.2439(5) 0.3521(3) 0.0329(12) Uani 1 1 d . . .
C4 C 0.2545(3) -0.1793(4) 0.4033(3) 0.0338(13) Uani 1 1 d . . .
H4 H 0.2312 -0.2057 0.4493 0.041 Uiso 1 1 calc R . .
C5 C 0.2496(3) -0.0687(4) 0.3736(3) 0.0286(11) Uani 1 1 d . . .
C6 C 0.2992(3) 0.0347(5) 0.2454(3) 0.0332(12) Uani 1 1 d . . .
C7 C 0.3648(3) 0.0402(5) 0.2014(4) 0.0400(14) Uani 1 1 d . . .
H7 H 0.4024 -0.0131 0.2116 0.048 Uiso 1 1 calc R . .
C8 C 0.3760(3) 0.1218(5) 0.1433(4) 0.0448(15) Uani 1 1 d . . .
H8 H 0.4203 0.1242 0.1152 0.054 Uiso 1 1 calc R . .
C9 C 0.3192(4) 0.1995(5) 0.1284(4) 0.0506(16) Uani 1 1 d . . .
H9 H 0.3236 0.2529 0.0875 0.061 Uiso 1 1 calc R . .
C10 C 0.2556(3) 0.1978(5) 0.1746(4) 0.0439(15) Uani 1 1 d . . .
H10 H 0.2192 0.2529 0.1650 0.053 Uiso 1 1 calc R . .
C11 C 0.2431(3) 0.1175(5) 0.2352(3) 0.0364(13) Uani 1 1 d . . .
C12 C 0.1757(3) 0.1344(4) 0.2873(3) 0.0342(13) Uani 1 1 d . . .
C13 C 0.1278(3) 0.2329(5) 0.2599(4) 0.0431(14) Uani 1 1 d . . .
H13A H 0.1239 0.2366 0.2005 0.065 Uiso 1 1 calc R . .
H13B H 0.1510 0.2995 0.2819 0.065 Uiso 1 1 calc R . .
H13C H 0.0779 0.2253 0.2798 0.065 Uiso 1 1 calc R . .
C14 C 0.1853(3) 0.1208(4) 0.3777(3) 0.0319(12) Uani 1 1 d . . .
C15 C 0.1624(3) 0.2116(5) 0.4286(4) 0.0368(13) Uani 1 1 d . . .
C16 C 0.1402(3) 0.2893(5) 0.4645(4) 0.0425(14) Uani 1 1 d . . .
C17 C 0.1106(4) 0.3848(5) 0.5084(4) 0.0559(18) Uani 1 1 d . . .
H17A H 0.0927 0.4398 0.4690 0.084 Uiso 1 1 calc R . .
H17B H 0.1504 0.4158 0.5446 0.084 Uiso 1 1 calc R . .
H17C H 0.0695 0.3614 0.5403 0.084 Uiso 1 1 calc R . .
C18 C 0.2097(3) 0.0196(4) 0.4164(3) 0.0334(13) Uani 1 1 d . . .
C19 C 0.2141(3) 0.0097(4) 0.5086(3) 0.0310(12) Uani 1 1 d . . .
C20 C 0.2841(3) -0.0167(4) 0.5507(4) 0.0358(13) Uani 1 1 d . . .
H20 H 0.3262 -0.0304 0.5204 0.043 Uiso 1 1 calc R . .
C21 C 0.2915(4) -0.0228(5) 0.6355(4) 0.0433(15) Uani 1 1 d . . .
H21 H 0.3382 -0.0409 0.6620 0.052 Uiso 1 1 calc R . .
C22 C 0.2293(4) -0.0021(4) 0.6818(4) 0.0413(15) Uani 1 1 d . . .
H22 H 0.2345 -0.0047 0.7393 0.050 Uiso 1 1 calc R . .
C23 C 0.1597(3) 0.0224(5) 0.6418(4) 0.0415(15) Uani 1 1 d . . .
H23 H 0.1176 0.0343 0.6724 0.050 Uiso 1 1 calc R . .
C24 C 0.1523(3) 0.0294(5) 0.5560(4) 0.0353(13) Uani 1 1 d . . .
H24 H 0.1054 0.0474 0.5298 0.042 Uiso 1 1 calc R . .
C25 C 0.3684(3) -0.2057(4) 0.2221(4) 0.0347(13) Uani 1 1 d . . .
C26 C 0.4094(3) -0.2367(5) 0.1707(4) 0.0376(13) Uani 1 1 d . . .
C27 C 0.4565(3) -0.2793(4) 0.1084(4) 0.0360(13) Uani 1 1 d . . .
C28 C 0.4369(3) -0.2611(6) 0.0248(4) 0.0500(16) Uani 1 1 d . . .
H28 H 0.3946 -0.2182 0.0086 0.060 Uiso 1 1 calc R . .
C29 C 0.4807(3) -0.3072(5) -0.0337(4) 0.0502(17) Uani 1 1 d . . .
H29 H 0.4663 -0.2976 -0.0895 0.060 Uiso 1 1 calc R . .
C30 C 0.5447(3) -0.3665(5) -0.0118(4) 0.0469(15) Uani 1 1 d . . .
H30 H 0.5740 -0.3962 -0.0521 0.056 Uiso 1 1 calc R . .
C31 C 0.5652(4) -0.3816(6) 0.0705(4) 0.0569(18) Uani 1 1 d . . .
H31 H 0.6091 -0.4211 0.0859 0.068 Uiso 1 1 calc R . .
C32 C 0.5219(4) -0.3393(5) 0.1304(4) 0.0496(16) Uani 1 1 d . . .
H32 H 0.5364 -0.3509 0.1860 0.060 Uiso 1 1 calc R . .
C33 C 0.3222(3) -0.3610(4) 0.3683(3) 0.0312(12) Uani 1 1 d . . .
C34 C 0.3883(3) -0.4060(5) 0.3421(4) 0.0422(14) Uani 1 1 d . . .
H34 H 0.4193 -0.3634 0.3102 0.051 Uiso 1 1 calc R . .
C35 C 0.4096(4) -0.5133(5) 0.3623(4) 0.0582(19) Uani 1 1 d . . .
H35 H 0.4545 -0.5418 0.3439 0.070 Uiso 1 1 calc R . .
C36 C 0.3650(4) -0.5786(6) 0.4093(5) 0.065(2) Uani 1 1 d . . .
H36 H 0.3788 -0.6513 0.4220 0.078 Uiso 1 1 calc R . .
C37 C 0.2998(4) -0.5341(6) 0.4372(4) 0.0578(18) Uani 1 1 d . . .
H37 H 0.2700 -0.5764 0.4706 0.069 Uiso 1 1 calc R . .
C38 C 0.2777(3) -0.4276(5) 0.4163(4) 0.0405(14) Uani 1 1 d . . .
H38 H 0.2325 -0.3998 0.4345 0.049 Uiso 1 1 calc R . .
C39 C 0.1761(3) -0.1801(5) 0.1616(4) 0.0414(15) Uani 1 1 d . . .
C40 C 0.1262(3) -0.2999(5) 0.2851(4) 0.0384(14) Uani 1 1 d . . .
C41 C 0.0545(3) -0.0476(5) 0.2236(4) 0.0429(14) Uani 1 1 d . . .
C42 C 0.0264(3) 0.0899(5) 0.3657(4) 0.0403(14) Uani 1 1 d . . .
C43 C 0.0589(3) -0.1281(5) 0.3909(4) 0.0416(14) Uani 1 1 d . . .
O39 O 0.1690(3) -0.1809(4) 0.0909(3) 0.0646(14) Uani 1 1 d . . .
O40 O 0.0871(3) -0.3745(4) 0.2949(3) 0.0551(12) Uani 1 1 d . . .
O41 O 0.0216(3) -0.0615(4) 0.1627(3) 0.0639(13) Uani 1 1 d . . .
O42 O -0.0211(2) 0.1454(4) 0.3871(3) 0.0511(11) Uani 1 1 d . . .
O43 O 0.0319(3) -0.1954(4) 0.4281(3) 0.0637(13) Uani 1 1 d . . .
Ru1 Ru 0.19489(2) -0.18402(3) 0.27716(3) 0.03066(18) Uani 1 1 d . . .
Ru2 Ru 0.10261(2) -0.00813(3) 0.33100(3) 0.03211(19) Uani 1 1 d . . .

loop_
_atom_site_aniso_label
_atom_site_aniso_U_11
_atom_site_aniso_U_22
_atom_site_aniso_U_33
_atom_site_aniso_U_23
_atom_site_aniso_U_13
_atom_site_aniso_U_12
C1 0.023(3) 0.032(3) 0.032(3) -0.004(2) -0.005(2) -0.001(2)
C2 0.029(3) 0.031(3) 0.036(3) 0.002(2) -0.003(2) -0.002(2)
C3 0.028(3) 0.041(3) 0.029(3) -0.001(2) 0.000(2) -0.007(2)
C4 0.038(3) 0.038(3) 0.024(3) -0.002(2) -0.008(3) -0.008(2)
C5 0.032(3) 0.027(3) 0.026(3) -0.010(2) 0.001(2) 0.000(2)
C6 0.038(3) 0.033(3) 0.028(3) 0.002(2) -0.001(3) -0.001(2)
C7 0.048(3) 0.032(3) 0.040(4) -0.005(3) 0.002(3) -0.004(2)
C8 0.048(3) 0.044(4) 0.044(4) 0.001(3) 0.013(3) -0.006(3)
C9 0.068(4) 0.044(4) 0.040(4) 0.014(3) 0.009(3) -0.006(3)
C10 0.052(4) 0.037(3) 0.042(4) 0.005(3) 0.003(3) 0.002(3)
C11 0.043(3) 0.035(3) 0.031(3) 0.000(2) -0.002(3) -0.004(2)
C12 0.037(3) 0.031(3) 0.035(3) 0.000(2) 0.008(3) 0.009(2)
C13 0.052(4) 0.043(4) 0.036(4) 0.010(3) 0.010(3) 0.008(3)
C14 0.028(3) 0.028(3) 0.040(3) 0.004(2) 0.000(2) -0.011(2)
C15 0.041(3) 0.030(3) 0.040(4) -0.002(3) 0.001(3) -0.004(2)
C16 0.045(3) 0.037(3) 0.045(4) 0.006(3) -0.001(3) -0.006(3)
C17 0.065(4) 0.043(4) 0.060(5) -0.016(3) 0.014(4) 0.009(3)
C18 0.033(3) 0.033(3) 0.034(3) 0.000(2) 0.005(3) 0.002(2)
C19 0.037(3) 0.024(3) 0.032(3) -0.003(2) -0.002(3) -0.006(2)
C20 0.041(3) 0.031(3) 0.035(4) -0.002(2) -0.001(3) -0.001(2)
C21 0.048(4) 0.037(3) 0.044(4) 0.004(3) -0.004(3) 0.003(3)
C22 0.065(4) 0.030(3) 0.028(3) 0.001(2) -0.005(3) -0.007(2)
C23 0.050(4) 0.037(3) 0.038(4) -0.004(3) 0.013(3) -0.008(3)
C24 0.034(3) 0.035(3) 0.037(4) 0.000(3) -0.001(3) -0.001(2)
C25 0.038(3) 0.034(3) 0.031(3) 0.005(2) -0.001(3) -0.003(2)
C26 0.040(3) 0.032(3) 0.040(4) 0.002(3) 0.000(3) 0.001(2)
C27 0.036(3) 0.030(3) 0.042(4) 0.006(2) 0.004(3) 0.002(2)
C28 0.048(4) 0.066(5) 0.036(4) 0.002(3) 0.001(3) 0.013(3)
C29 0.045(4) 0.068(5) 0.036(4) 0.000(3) -0.004(3) 0.013(3)
C30 0.052(4) 0.043(4) 0.046(4) 0.001(3) 0.009(3) 0.004(3)
C31 0.057(4) 0.060(4) 0.053(5) -0.002(3) -0.002(4) 0.029(3)
C32 0.052(4) 0.063(4) 0.034(4) 0.000(3) 0.000(3) 0.013(3)
C33 0.035(3) 0.031(3) 0.027(3) -0.001(2) -0.006(2) 0.000(2)
C34 0.043(3) 0.040(3) 0.043(4) 0.011(3) 0.003(3) 0.007(2)
C35 0.069(5) 0.046(4) 0.061(5) 0.010(3) 0.019(4) 0.020(3)
C36 0.076(5) 0.037(4) 0.083(6) 0.009(4) 0.011(4) 0.010(3)
C37 0.067(4) 0.043(4) 0.065(5) 0.022(3) 0.016(4) 0.001(3)
C38 0.038(3) 0.040(3) 0.044(4) 0.005(3) 0.005(3) 0.000(2)
C39 0.035(3) 0.052(4) 0.037(4) 0.001(3) 0.007(3) -0.004(2)
C40 0.037(3) 0.036(3) 0.043(4) -0.006(3) 0.002(3) -0.001(2)
C41 0.036(3) 0.041(3) 0.050(4) -0.005(3) -0.004(3) 0.003(2)
C42 0.036(3) 0.045(3) 0.039(4) -0.004(3) -0.002(3) -0.002(3)
C43 0.045(3) 0.041(3) 0.040(4) -0.003(3) 0.008(3) -0.004(3)
O39 0.072(3) 0.084(4) 0.038(3) 0.001(2) 0.000(3) 0.000(2)
O40 0.061(3) 0.046(3) 0.058(3) -0.007(2) 0.009(2) -0.016(2)
O41 0.059(3) 0.080(4) 0.049(3) -0.022(3) -0.022(3) 0.016(2)
O42 0.038(2) 0.053(3) 0.062(3) -0.011(2) 0.005(2) 0.008(2)
O43 0.071(3) 0.052(3) 0.070(3) 0.001(2) 0.025(3) -0.012(2)
Ru1 0.0315(3) 0.0296(3) 0.0307(3) -0.00107(16) 0.0004(2) -0.00145(15)
Ru2 0.0315(3) 0.0313(3) 0.0334(3) -0.00041(17) 0.0004(2) 0.00025(15)

loop_
_geom_bond_atom_site_label_1
_geom_bond_atom_site_label_2
_geom_bond_distance
_geom_bond_site_symmetry_2
_geom_bond_publ_flag
C1 C5 1.445(7) . ?
C1 C2 1.463(7) . ?
C1 C6 1.481(8) . ?
C1 Ru1 2.242(5) . ?
C2 C25 1.419(8) . ?
C2 C3 1.433(7) . ?
C2 Ru1 2.244(5) . ?
C3 C4 1.429(7) . ?
C3 C33 1.482(7) . ?
C3 Ru1 2.273(5) . ?
C4 C5 1.420(7) . ?
C4 Ru1 2.236(5) . ?
C4 H4 0.9300 . ?
C5 C18 1.474(7) . ?
C5 Ru1 2.260(5) . ?
C6 C7 1.399(7) . ?
C6 C11 1.407(8) . ?
C7 C8 1.384(8) . ?
C7 H7 0.9300 . ?
C8 C9 1.382(9) . ?
C8 H8 0.9300 . ?
C9 C10 1.387(8) . ?
C9 H9 0.9300 . ?
C10 C11 1.406(8) . ?
C10 H10 0.9300 . ?
C11 C12 1.515(7) . ?
C12 C14 1.471(8) . ?
C12 C13 1.509(7) . ?
C12 Ru2 2.288(6) . ?
C13 H13A 0.9600 . ?
C13 H13B 0.9600 . ?
C13 H13C 0.9600 . ?
C14 C18 1.426(7) . ?
C14 C15 1.444(8) . ?
C14 Ru2 2.231(5) . ?
C15 C16 1.183(8) . ?
C16 C17 1.467(8) . ?
C17 H17A 0.9600 . ?
C17 H17B 0.9600 . ?
C17 H17C 0.9600 . ?
C18 C19 1.495(8) . ?
C18 Ru2 2.291(6) . ?
C19 C24 1.393(7) . ?
C19 C20 1.407(8) . ?
C20 C21 1.373(8) . ?
C20 H20 0.9300 . ?
C21 C22 1.390(8) . ?
C21 H21 0.9300 . ?
C22 C23 1.383(9) . ?
C22 H22 0.9300 . ?
C23 C24 1.389(8) . ?
C23 H23 0.9300 . ?
C24 H24 0.9300 . ?
C25 C26 1.197(7) . ?
C26 C27 1.442(7) . ?
C27 C32 1.389(8) . ?
C27 C28 1.393(8) . ?
C28 C29 1.379(8) . ?
C28 H28 0.9300 . ?
C29 C30 1.363(8) . ?
C29 H29 0.9300 . ?
C30 C31 1.370(9) . ?
C30 H30 0.9300 . ?
C31 C32 1.371(8) . ?
C31 H31 0.9300 . ?
C32 H32 0.9300 . ?
C33 C34 1.379(7) . ?
C33 C38 1.394(7) . ?
C34 C35 1.381(8) . ?
C34 H34 0.9300 . ?
C35 C36 1.377(9) . ?
C35 H35 0.9300 . ?
C36 C37 1.370(9) . ?
C36 H36 0.9300 . ?
C37 C38 1.379(8) . ?
C37 H37 0.9300 . ?
C38 H38 0.9300 . ?
C39 O39 1.144(7) . ?
C39 Ru1 1.880(7) . ?
C40 O40 1.151(7) . ?
C40 Ru1 1.860(6) . ?
C41 O41 1.125(7) . ?
C41 Ru2 1.944(7) . ?
C42 O42 1.144(7) . ?
C42 Ru2 1.902(6) . ?
C43 O43 1.134(7) . ?
C43 Ru2 1.931(6) . ?
Ru1 Ru2 2.8451(6) . ?
